data_4106097
loop_
_publ_author_name
'Peng Ren'
'Oleg Vechorkin'
'Kim von Allmen'
'Rosario Scopelliti'
'Xile Hu'

_publ_section_title
;
 A Structure-Activity Study of Ni-Catalyzed Alkyl-Alkyl Kumada Coupling.
 Improved Catalysts for Coupling of Secondary Alkyl Halides
;
_journal_name_full 'Journal of the American Chemical Society'
_journal_page_first 7084
_journal_page_last 7095
_journal_paper_doi 10.1021/ja200270k
_journal_volume 133
_journal_year 2011
_chemical_formula_moiety 'C30 H34 N4 Ni'
_chemical_formula_sum 'C30 H34 N4 Ni'
_chemical_formula_weight 509.32
_chemical_name_systematic
; 
 ? 
;
_space_group_IT_number 33
_symmetry_cell_setting orthorhombic
_symmetry_space_group_name_Hall 'P 2c -2n'
_symmetry_space_group_name_H-M 'P n a 21'
_atom_sites_solution_hydrogens geom
_atom_sites_solution_primary direct
_atom_sites_solution_secondary difmap
_audit_creation_method SHELXL-97
_cell_angle_alpha 90.00
_cell_angle_beta 90.00
_cell_angle_gamma 90.00
_cell_formula_units_Z 4
_cell_length_a 24.052(3)
_cell_length_b 12.1888(18)
_cell_length_c 8.7468(12)
_cell_measurement_reflns_used 4885
_cell_measurement_temperature 140(2)
_cell_measurement_theta_max 27.5488
_cell_measurement_theta_min 2.8606
_cell_volume 2564.3(6)
_computing_cell_refinement
; 
CrysAlisPro, Oxford Diffraction Ltd., 
Version 1.171.33.66 (release 28-04-2010 CrysAlis171 .NET) 
(compiled Apr 28 2010,14:27:37) 
;
_computing_data_collection
; 
CrysAlisPro, Oxford Diffraction Ltd., 
Version 1.171.33.66 (release 28-04-2010 CrysAlis171 .NET) 
(compiled Apr 28 2010,14:27:37) 
;
_computing_data_reduction
; 
CrysAlisPro, Oxford Diffraction Ltd., 
Version 1.171.33.66 (release 28-04-2010 CrysAlis171 .NET) 
(compiled Apr 28 2010,14:27:37) 
;
_computing_molecular_graphics 'Bruker SHELXTL'
_computing_publication_material 'Bruker SHELXTL'
_computing_structure_refinement 'SHELXL-97 (Sheldrick, 1997)'
_computing_structure_solution 'SHELXS-97 (Sheldrick, 1990)'
_diffrn_ambient_temperature 140(2)
_diffrn_detector_area_resol_mean 8.2812
_diffrn_measured_fraction_theta_full 0.994
_diffrn_measured_fraction_theta_max 0.994
_diffrn_measurement_device_type 'Oxford Diffraction, KM4/Sapphire CCD'
_diffrn_measurement_method 'phi and omega scans'
_diffrn_radiation_monochromator graphite
_diffrn_radiation_source 'fine-focus sealed tube'
_diffrn_radiation_type MoK\a
_diffrn_radiation_wavelength 0.71073
_diffrn_reflns_av_R_equivalents 0.0951
_diffrn_reflns_av_sigmaI/netI 0.1122
_diffrn_reflns_limit_h_max 30
_diffrn_reflns_limit_h_min -30
_diffrn_reflns_limit_k_max 15
_diffrn_reflns_limit_k_min -15
_diffrn_reflns_limit_l_max 11
_diffrn_reflns_limit_l_min -10
_diffrn_reflns_number 18331
_diffrn_reflns_theta_full 26.72
_diffrn_reflns_theta_max 26.72
_diffrn_reflns_theta_min 2.87
_exptl_absorpt_coefficient_mu 0.782
_exptl_absorpt_correction_T_max 1.00000
_exptl_absorpt_correction_T_min 0.98420
_exptl_absorpt_correction_type multi-scan
_exptl_absorpt_process_details
; 
CrysAlisPro, Oxford Diffraction Ltd., 
Version 1.171.33.66 (release 28-04-2010 CrysAlis171 .NET) 
(compiled Apr 28 2010,14:27:37) 
empirical absorption correction using spherical harmonics, 
 implemented in SCALE3 ABSPACK scaling algorithm. 
;
_exptl_crystal_colour red
_exptl_crystal_density_diffrn 1.319
_exptl_crystal_description prismatic
_exptl_crystal_F_000 1080
_exptl_crystal_size_max 0.40
_exptl_crystal_size_mid 0.24
_exptl_crystal_size_min 0.17
_refine_diff_density_max 0.650
_refine_diff_density_min -0.458
_refine_diff_density_rms 0.070
_refine_ls_abs_structure_details 'Flack H D (1983), Acta Cryst. A39, 876-881'
_refine_ls_abs_structure_Flack -0.013(17)
_refine_ls_extinction_method none
_refine_ls_goodness_of_fit_ref 0.906
_refine_ls_hydrogen_treatment constr
_refine_ls_matrix_type full
_refine_ls_number_parameters 316
_refine_ls_number_reflns 4901
_refine_ls_number_restraints 1
_refine_ls_restrained_S_all 0.906
_refine_ls_R_factor_all 0.0960
_refine_ls_R_factor_gt 0.0486
_refine_ls_shift/su_max 0.000
_refine_ls_shift/su_mean 0.000
_refine_ls_structure_factor_coef Fsqd
_refine_ls_weighting_details 'calc w=1/[\s^2^(Fo^2^)+(0.0401P)^2^+0.0000P] where P=(Fo^2^+2Fc^2^)/3'
_refine_ls_weighting_scheme calc
_refine_ls_wR_factor_gt 0.0815
_refine_ls_wR_factor_ref 0.0916
_reflns_number_gt 3137
_reflns_number_total 4901
_reflns_threshold_expression >2sigma(I)
_cod_data_source_file ja200270k_si_008.cif
_cod_data_source_block rp300461
_cod_original_cell_volume 2564.2(6)
_cod_database_code 4106097

loop_
_symmetry_equiv_pos_as_xyz
'x, y, z'
'-x, -y, z+1/2'
'x+1/2, -y+1/2, z'
'-x+1/2, y+1/2, z+1/2'

loop_
_atom_site_label
_atom_site_type_symbol
_atom_site_fract_x
_atom_site_fract_y
_atom_site_fract_z
_atom_site_U_iso_or_equiv
_atom_site_adp_type
_atom_site_occupancy
_atom_site_symmetry_multiplicity
_atom_site_calc_flag
_atom_site_refinement_flags
Ni1 Ni 0.137897(19) 0.43636(4) 0.28276(7) 0.02146(13) Uani 1 1 d .
N1 N 0.08446(14) 0.5626(3) 0.2214(4) 0.0251(9) Uani 1 1 d .
N2 N 0.18617(13) 0.4993(3) 0.1350(4) 0.0211(8) Uani 1 1 d .
N3 N 0.10362(14) 0.3031(3) 0.3479(4) 0.0222(8) Uani 1 1 d .
N4 N 0.16099(14) 0.4446(3) 0.5145(4) 0.0214(8) Uani 1 1 d .
C1 C 0.11285(17) 0.6298(3) 0.1062(5) 0.0202(10) Uani 1 1 d .
C2 C 0.08939(19) 0.7202(3) 0.0406(5) 0.0290(12) Uani 1 1 d .
H2 H 0.0535 0.7438 0.0722 0.035 Uiso 1 1 calc R
C3 C 0.1177(2) 0.7781(4) -0.0724(6) 0.0306(12) Uani 1 1 d .
H3 H 0.1009 0.8398 -0.1202 0.037 Uiso 1 1 calc R
C4 C 0.17017(19) 0.7453(3) -0.1140(5) 0.0247(11) Uani 1 1 d .
H4 H 0.1900 0.7851 -0.1899 0.030 Uiso 1 1 calc R
C5 C 0.19416(18) 0.6555(3) -0.0470(5) 0.0233(10) Uani 1 1 d .
H5 H 0.2305 0.6343 -0.0776 0.028 Uiso 1 1 calc R
C6 C 0.16654(18) 0.5932(3) 0.0666(5) 0.0190(10) Uani 1 1 d .
C7 C 0.24027(17) 0.4633(3) 0.0904(5) 0.0226(10) Uani 1 1 d .
C8 C 0.28871(17) 0.5148(3) 0.1419(5) 0.0234(10) Uani 1 1 d .
C9 C 0.33968(19) 0.4771(3) 0.0889(6) 0.0286(11) Uani 1 1 d .
H9 H 0.3728 0.5107 0.1247 0.034 Uiso 1 1 calc R
C10 C 0.34331(19) 0.3921(4) -0.0142(5) 0.0317(12) Uani 1 1 d .
H10 H 0.3785 0.3694 -0.0516 0.038 Uiso 1 1 calc R
C11 C 0.29625(19) 0.3409(3) -0.0621(5) 0.0297(12) Uani 1 1 d .
H11 H 0.2989 0.2811 -0.1314 0.036 Uiso 1 1 calc R
C12 C 0.24500(18) 0.3746(3) -0.0117(5) 0.0238(10) Uani 1 1 d .
H12 H 0.2125 0.3377 -0.0459 0.029 Uiso 1 1 calc R
C13 C 0.03386(18) 0.5124(4) 0.1514(6) 0.0361(12) Uani 1 1 d .
H13A H 0.0093 0.5706 0.1138 0.054 Uiso 1 1 calc R
H13B H 0.0142 0.4687 0.2284 0.054 Uiso 1 1 calc R
H13C H 0.0449 0.4651 0.0661 0.054 Uiso 1 1 calc R
C14 C 0.0668(2) 0.6290(4) 0.3538(5) 0.0339(12) Uani 1 1 d .
H14A H 0.0989 0.6685 0.3953 0.051 Uiso 1 1 calc R
H14B H 0.0513 0.5808 0.4326 0.051 Uiso 1 1 calc R
H14C H 0.0385 0.6818 0.3212 0.051 Uiso 1 1 calc R
C15 C 0.28680(18) 0.6100(3) 0.2497(5) 0.0299(12) Uani 1 1 d .
H15A H 0.3223 0.6157 0.3039 0.045 Uiso 1 1 calc R
H15B H 0.2567 0.5991 0.3237 0.045 Uiso 1 1 calc R
H15C H 0.2801 0.6777 0.1920 0.045 Uiso 1 1 calc R
C16 C 0.12312(17) 0.3713(3) 0.5959(5) 0.0213(10) Uani 1 1 d .
C17 C 0.11648(17) 0.3720(4) 0.7542(5) 0.0298(12) Uani 1 1 d .
H17 H 0.1337 0.4275 0.8139 0.036 Uiso 1 1 calc R
C18 C 0.08471(18) 0.2917(4) 0.8241(5) 0.0336(13) Uani 1 1 d .
H18 H 0.0801 0.2918 0.9320 0.040 Uiso 1 1 calc R
C19 C 0.06002(19) 0.2124(4) 0.7371(5) 0.0321(12) Uani 1 1 d .
H19 H 0.0390 0.1563 0.7855 0.039 Uiso 1 1 calc R
C20 C 0.06527(17) 0.2125(3) 0.5782(5) 0.0240(10) Uani 1 1 d .
H20 H 0.0473 0.1571 0.5198 0.029 Uiso 1 1 calc R
C21 C 0.09637(17) 0.2925(3) 0.5046(5) 0.0207(10) Uani 1 1 d .
C22 C 0.07844(17) 0.2194(3) 0.2552(5) 0.0222(11) Uani 1 1 d .
C23 C 0.0216(2) 0.2183(4) 0.2285(5) 0.0333(12) Uani 1 1 d .
H23 H -0.0011 0.2741 0.2716 0.040 Uiso 1 1 calc R
C24 C -0.0025(2) 0.1376(4) 0.1404(6) 0.0419(14) Uani 1 1 d .
H24 H -0.0415 0.1375 0.1236 0.050 Uiso 1 1 calc R
C25 C 0.0302(3) 0.0572(4) 0.0769(6) 0.0486(15) Uani 1 1 d .
H25 H 0.0140 0.0014 0.0154 0.058 Uiso 1 1 calc R
C26 C 0.0861(2) 0.0580(4) 0.1030(5) 0.0396(13) Uani 1 1 d .
H26 H 0.1082 0.0017 0.0588 0.047 Uiso 1 1 calc R
C27 C 0.1119(2) 0.1372(4) 0.1908(5) 0.0278(11) Uani 1 1 d .
C28 C 0.17283(19) 0.1334(4) 0.2218(6) 0.0399(14) Uani 1 1 d .
H28A H 0.1882 0.0647 0.1819 0.060 Uiso 1 1 calc R
H28B H 0.1793 0.1374 0.3323 0.060 Uiso 1 1 calc R
H28C H 0.1910 0.1957 0.1716 0.060 Uiso 1 1 calc R
C29 C 0.21637(18) 0.3894(4) 0.5039(5) 0.0290(11) Uani 1 1 d .
H29A H 0.2321 0.3812 0.6066 0.043 Uiso 1 1 calc R
H29B H 0.2414 0.4341 0.4412 0.043 Uiso 1 1 calc R
H29C H 0.2119 0.3170 0.4570 0.043 Uiso 1 1 calc R
C30 C 0.1687(2) 0.5518(3) 0.5907(6) 0.0331(11) Uani 1 1 d .
H30A H 0.1325 0.5812 0.6212 0.050 Uiso 1 1 calc R
H30B H 0.1868 0.6030 0.5199 0.050 Uiso 1 1 calc R
H30C H 0.1921 0.5423 0.6815 0.050 Uiso 1 1 calc R

loop_
_atom_site_aniso_label
_atom_site_aniso_U_11
_atom_site_aniso_U_22
_atom_site_aniso_U_33
_atom_site_aniso_U_23
_atom_site_aniso_U_13
_atom_site_aniso_U_12
Ni1 0.0223(2) 0.0220(2) 0.0201(2) 0.0004(3) -0.0004(4) -0.0027(3)
N1 0.0193(19) 0.027(2) 0.029(2) -0.0023(19) 0.0015(15) -0.0016(19)
N2 0.0196(19) 0.0209(19) 0.023(2) 0.0000(16) -0.0017(17) -0.0006(16)
N3 0.021(2) 0.026(2) 0.0196(19) -0.0019(16) 0.0021(16) 0.0004(17)
N4 0.0236(19) 0.0210(19) 0.0195(19) -0.0056(16) -0.0042(16) 0.0044(18)
C1 0.020(2) 0.019(2) 0.022(3) -0.0020(19) -0.001(2) 0.0014(19)
C2 0.024(3) 0.025(3) 0.039(3) -0.004(2) 0.000(2) 0.008(2)
C3 0.031(3) 0.023(3) 0.038(3) 0.006(2) -0.003(2) 0.002(2)
C4 0.028(3) 0.024(2) 0.022(3) 0.0025(19) -0.005(2) -0.006(2)
C5 0.019(2) 0.023(3) 0.028(3) -0.002(2) 0.000(2) -0.003(2)
C6 0.025(2) 0.019(2) 0.014(2) -0.0026(18) -0.007(2) -0.0071(19)
C7 0.020(2) 0.027(3) 0.021(2) 0.0088(19) -0.003(2) 0.001(2)
C8 0.023(3) 0.021(2) 0.026(3) 0.006(2) 0.000(2) -0.001(2)
C9 0.025(2) 0.025(2) 0.036(3) 0.005(2) -0.003(2) -0.003(2)
C10 0.024(3) 0.035(3) 0.036(3) 0.005(2) 0.003(2) 0.009(2)
C11 0.033(3) 0.024(3) 0.032(3) -0.002(2) -0.004(2) 0.002(2)
C12 0.023(3) 0.020(2) 0.028(3) 0.002(2) -0.009(2) -0.002(2)
C13 0.029(3) 0.036(3) 0.042(3) 0.008(2) -0.004(3) -0.006(2)
C14 0.030(3) 0.040(3) 0.032(3) -0.002(2) 0.005(2) 0.009(2)
C15 0.029(2) 0.027(2) 0.033(4) 0.000(2) -0.005(2) -0.0068(19)
C16 0.017(2) 0.027(2) 0.020(2) -0.004(2) 0.0002(19) 0.0052(19)
C17 0.024(2) 0.039(3) 0.026(3) -0.003(2) -0.003(2) 0.009(2)
C18 0.035(3) 0.050(3) 0.015(3) 0.002(2) 0.003(2) 0.014(3)
C19 0.032(3) 0.036(3) 0.029(3) 0.008(2) 0.006(2) 0.006(2)
C20 0.021(2) 0.028(3) 0.023(3) 0.005(2) 0.001(2) 0.003(2)
C21 0.019(2) 0.022(2) 0.021(2) 0.002(2) -0.002(2) 0.0052(19)
C22 0.026(2) 0.022(2) 0.019(3) 0.0047(19) -0.001(2) -0.0071(18)
C23 0.033(3) 0.039(3) 0.028(3) 0.004(2) 0.004(2) -0.011(2)
C24 0.041(3) 0.055(4) 0.030(3) 0.009(3) -0.009(3) -0.025(3)
C25 0.074(4) 0.045(3) 0.027(3) -0.006(3) -0.004(3) -0.033(3)
C26 0.063(4) 0.028(3) 0.028(3) -0.009(2) 0.001(3) -0.013(3)
C27 0.040(3) 0.022(3) 0.022(3) 0.0067(19) 0.001(2) -0.001(2)
C28 0.040(3) 0.035(3) 0.045(3) -0.003(2) 0.006(2) 0.003(2)
C29 0.022(3) 0.040(3) 0.025(3) 0.004(2) -0.004(2) 0.000(2)
C30 0.038(3) 0.031(3) 0.030(3) -0.006(2) -0.001(2) -0.005(2)

loop_
_atom_type_symbol
_atom_type_description
_atom_type_scat_dispersion_real
_atom_type_scat_dispersion_imag
_atom_type_scat_source
C C 0.0033 0.0016 'International Tables Vol C Tables 4.2.6.8 and 6.1.1.4'
H H 0.0000 0.0000 'International Tables Vol C Tables 4.2.6.8 and 6.1.1.4'
N N 0.0061 0.0033 'International Tables Vol C Tables 4.2.6.8 and 6.1.1.4'
Ni Ni 0.3393 1.1124 'International Tables Vol C Tables 4.2.6.8 and 6.1.1.4'

loop_
_geom_angle_atom_site_label_1
_geom_angle_atom_site_label_2
_geom_angle_atom_site_label_3
_geom_angle
N2 Ni1 N3 144.20(15)
N2 Ni1 N1 84.44(14)
N3 Ni1 N1 116.15(14)
N2 Ni1 N4 118.36(15)
N3 Ni1 N4 82.35(15)
N1 Ni1 N4 112.15(13)
C1 N1 C14 111.5(3)
C1 N1 C13 109.0(3)
C14 N1 C13 108.2(3)
C1 N1 Ni1 107.6(2)
C14 N1 Ni1 112.5(3)
C13 N1 Ni1 107.9(3)
C6 N2 C7 116.8(3)
C6 N2 Ni1 115.0(3)
C7 N2 Ni1 128.2(3)
C21 N3 C22 116.0(3)
C21 N3 Ni1 115.4(3)
C22 N3 Ni1 128.1(3)
C16 N4 C30 113.5(3)
C16 N4 C29 108.1(3)
C30 N4 C29 108.2(3)
C16 N4 Ni1 106.0(3)
C30 N4 Ni1 120.6(3)
C29 N4 Ni1 98.9(2)
C2 C1 C6 122.1(4)
C2 C1 N1 123.2(4)
C6 C1 N1 114.7(3)
C1 C2 C3 120.4(4)
C1 C2 H2 119.8
C3 C2 H2 119.8
C4 C3 C2 119.3(4)
C4 C3 H3 120.3
C2 C3 H3 120.3
C5 C4 C3 120.5(4)
C5 C4 H4 119.8
C3 C4 H4 119.8
C4 C5 C6 122.1(4)
C4 C5 H5 119.0
C6 C5 H5 119.0
N2 C6 C1 118.1(4)
N2 C6 C5 126.2(4)
C1 C6 C5 115.6(4)
C8 C7 C12 118.8(4)
C8 C7 N2 122.2(4)
C12 C7 N2 118.9(4)
C9 C8 C7 118.6(4)
C9 C8 C15 119.6(4)
C7 C8 C15 121.7(4)
C10 C9 C8 121.6(4)
C10 C9 H9 119.2
C8 C9 H9 119.2
C11 C10 C9 119.7(4)
C11 C10 H10 120.2
C9 C10 H10 120.2
C10 C11 C12 120.8(4)
C10 C11 H11 119.6
C12 C11 H11 119.6
C11 C12 C7 120.4(4)
C11 C12 H12 119.8
C7 C12 H12 119.8
N1 C13 H13A 109.5
N1 C13 H13B 109.5
H13A C13 H13B 109.5
N1 C13 H13C 109.5
H13A C13 H13C 109.5
H13B C13 H13C 109.5
N1 C14 H14A 109.5
N1 C14 H14B 109.5
H14A C14 H14B 109.5
N1 C14 H14C 109.5
H14A C14 H14C 109.5
H14B C14 H14C 109.5
C8 C15 H15A 109.5
C8 C15 H15B 109.5
H15A C15 H15B 109.5
C8 C15 H15C 109.5
H15A C15 H15C 109.5
H15B C15 H15C 109.5
C17 C16 C21 121.1(4)
C17 C16 N4 123.5(4)
C21 C16 N4 115.3(4)
C18 C17 C16 119.9(4)
C18 C17 H17 120.1
C16 C17 H17 120.1
C19 C18 C17 119.6(4)
C19 C18 H18 120.2
C17 C18 H18 120.2
C18 C19 C20 121.0(4)
C18 C19 H19 119.5
C20 C19 H19 119.5
C21 C20 C19 120.8(4)
C21 C20 H20 119.6
C19 C20 H20 119.6
N3 C21 C20 126.3(4)
N3 C21 C16 116.1(4)
C20 C21 C16 117.6(4)
C23 C22 C27 119.4(4)
C23 C22 N3 121.2(4)
C27 C22 N3 119.5(4)
C24 C23 C22 121.0(5)
C24 C23 H23 119.5
C22 C23 H23 119.5
C25 C24 C23 119.6(5)
C25 C24 H24 120.2
C23 C24 H24 120.2
C26 C25 C24 119.4(5)
C26 C25 H25 120.3
C24 C25 H25 120.3
C25 C26 C27 122.8(5)
C25 C26 H26 118.6
C27 C26 H26 118.6
C26 C27 C22 117.7(4)
C26 C27 C28 121.4(4)
C22 C27 C28 120.9(4)
C27 C28 H28A 109.5
C27 C28 H28B 109.5
H28A C28 H28B 109.5
C27 C28 H28C 109.5
H28A C28 H28C 109.5
H28B C28 H28C 109.5
N4 C29 H29A 109.5
N4 C29 H29B 109.5
H29A C29 H29B 109.5
N4 C29 H29C 109.5
H29A C29 H29C 109.5
H29B C29 H29C 109.5
N4 C30 H30A 109.5
N4 C30 H30B 109.5
H30A C30 H30B 109.5
N4 C30 H30C 109.5
H30A C30 H30C 109.5
H30B C30 H30C 109.5

loop_
_geom_bond_atom_site_label_1
_geom_bond_atom_site_label_2
_geom_bond_distance
Ni1 N2 1.900(3)
Ni1 N3 1.909(3)
Ni1 N1 2.076(4)
Ni1 N4 2.104(3)
N1 C1 1.467(5)
N1 C14 1.475(5)
N1 C13 1.494(5)
N2 C6 1.375(5)
N2 C7 1.428(5)
N3 C21 1.387(5)
N3 C22 1.437(5)
N4 C16 1.460(5)
N4 C30 1.479(5)
N4 C29 1.495(5)
C1 C2 1.365(5)
C1 C6 1.409(6)
C2 C3 1.393(6)
C2 H2 0.9500
C3 C4 1.372(6)
C3 H3 0.9500
C4 C5 1.369(5)
C4 H4 0.9500
C5 C6 1.416(6)
C5 H5 0.9500
C7 C8 1.398(5)
C7 C12 1.407(6)
C8 C9 1.389(6)
C8 C15 1.496(6)
C9 C10 1.376(6)
C9 H9 0.9500
C10 C11 1.359(6)
C10 H10 0.9500
C11 C12 1.372(6)
C11 H11 0.9500
C12 H12 0.9500
C13 H13A 0.9800
C13 H13B 0.9800
C13 H13C 0.9800
C14 H14A 0.9800
C14 H14B 0.9800
C14 H14C 0.9800
C15 H15A 0.9800
C15 H15B 0.9800
C15 H15C 0.9800
C16 C17 1.394(6)
C16 C21 1.405(6)
C17 C18 1.384(6)
C17 H17 0.9500
C18 C19 1.367(6)
C18 H18 0.9500
C19 C20 1.395(6)
C19 H19 0.9500
C20 C21 1.388(6)
C20 H20 0.9500
C22 C23 1.388(6)
C22 C27 1.403(6)
C23 C24 1.378(6)
C23 H23 0.9500
C24 C25 1.374(7)
C24 H24 0.9500
C25 C26 1.364(7)
C25 H25 0.9500
C26 C27 1.381(6)
C26 H26 0.9500
C27 C28 1.491(6)
C28 H28A 0.9800
C28 H28B 0.9800
C28 H28C 0.9800
C29 H29A 0.9800
C29 H29B 0.9800
C29 H29C 0.9800
C30 H30A 0.9800
C30 H30B 0.9800
C30 H30C 0.9800

loop_
_geom_torsion_atom_site_label_1
_geom_torsion_atom_site_label_2
_geom_torsion_atom_site_label_3
_geom_torsion_atom_site_label_4
_geom_torsion
N2 Ni1 N1 C1 -1.6(2)
N3 Ni1 N1 C1 -150.9(2)
N4 Ni1 N1 C1 116.8(2)
N2 Ni1 N1 C14 -124.9(3)
N3 Ni1 N1 C14 85.8(3)
N4 Ni1 N1 C14 -6.5(3)
N2 Ni1 N1 C13 115.9(3)
N3 Ni1 N1 C13 -33.4(3)
N4 Ni1 N1 C13 -125.7(3)
N3 Ni1 N2 C6 131.0(3)
N1 Ni1 N2 C6 2.5(3)
N4 Ni1 N2 C6 -109.7(3)
N3 Ni1 N2 C7 -51.1(5)
N1 Ni1 N2 C7 -179.6(4)
N4 Ni1 N2 C7 68.2(4)
N2 Ni1 N3 C21 146.2(3)
N1 Ni1 N3 C21 -94.1(3)
N4 Ni1 N3 C21 16.9(3)
N2 Ni1 N3 C22 -42.2(5)
N1 Ni1 N3 C22 77.5(4)
N4 Ni1 N3 C22 -171.5(4)
N2 Ni1 N4 C16 -168.5(2)
N3 Ni1 N4 C16 -19.4(2)
N1 Ni1 N4 C16 95.7(3)
N2 Ni1 N4 C30 60.8(3)
N3 Ni1 N4 C30 -150.2(3)
N1 Ni1 N4 C30 -35.0(4)
N2 Ni1 N4 C29 -56.6(3)
N3 Ni1 N4 C29 92.4(3)
N1 Ni1 N4 C29 -152.4(2)
C14 N1 C1 C2 -56.2(5)
C13 N1 C1 C2 63.2(5)
Ni1 N1 C1 C2 179.9(3)
C14 N1 C1 C6 124.4(4)
C13 N1 C1 C6 -116.2(4)
Ni1 N1 C1 C6 0.5(4)
C6 C1 C2 C3 1.8(7)
N1 C1 C2 C3 -177.6(4)
C1 C2 C3 C4 -1.9(7)
C2 C3 C4 C5 1.0(7)
C3 C4 C5 C6 0.0(6)
C7 N2 C6 C1 178.9(4)
Ni1 N2 C6 C1 -2.9(5)
C7 N2 C6 C5 2.1(6)
Ni1 N2 C6 C5 -179.7(3)
C2 C1 C6 N2 -177.9(4)
N1 C1 C6 N2 1.5(5)
C2 C1 C6 C5 -0.8(6)
N1 C1 C6 C5 178.6(4)
C4 C5 C6 N2 176.8(4)
C4 C5 C6 C1 -0.1(6)
C6 N2 C7 C8 75.6(5)
Ni1 N2 C7 C8 -102.3(4)
C6 N2 C7 C12 -102.9(4)
Ni1 N2 C7 C12 79.2(5)
C12 C7 C8 C9 0.7(6)
N2 C7 C8 C9 -177.8(4)
C12 C7 C8 C15 179.6(4)
N2 C7 C8 C15 1.2(6)
C7 C8 C9 C10 1.1(6)
C15 C8 C9 C10 -177.8(4)
C8 C9 C10 C11 -2.3(7)
C9 C10 C11 C12 1.5(7)
C10 C11 C12 C7 0.3(7)
C8 C7 C12 C11 -1.4(6)
N2 C7 C12 C11 177.1(4)
C30 N4 C16 C17 -30.5(5)
C29 N4 C16 C17 89.6(5)
Ni1 N4 C16 C17 -165.2(3)
C30 N4 C16 C21 154.4(4)
C29 N4 C16 C21 -85.5(4)
Ni1 N4 C16 C21 19.7(4)
C21 C16 C17 C18 2.3(6)
N4 C16 C17 C18 -172.5(4)
C16 C17 C18 C19 -0.1(6)
C17 C18 C19 C20 -1.5(7)
C18 C19 C20 C21 0.8(7)
C22 N3 C21 C20 -3.2(6)
Ni1 N3 C21 C20 169.4(3)
C22 N3 C21 C16 177.1(4)
Ni1 N3 C21 C16 -10.2(5)
C19 C20 C21 N3 -178.3(4)
C19 C20 C21 C16 1.4(6)
C17 C16 C21 N3 176.8(4)
N4 C16 C21 N3 -8.0(5)
C17 C16 C21 C20 -2.9(6)
N4 C16 C21 C20 172.3(3)
C21 N3 C22 C23 76.1(5)
Ni1 N3 C22 C23 -95.5(5)
C21 N3 C22 C27 -103.8(4)
Ni1 N3 C22 C27 84.7(5)
C27 C22 C23 C24 0.3(7)
N3 C22 C23 C24 -179.6(4)
C22 C23 C24 C25 -0.4(7)
C23 C24 C25 C26 0.4(7)
C24 C25 C26 C27 -0.3(8)
C25 C26 C27 C22 0.1(7)
C25 C26 C27 C28 177.7(5)
C23 C22 C27 C26 -0.1(6)
N3 C22 C27 C26 179.7(4)
C23 C22 C27 C28 -177.7(4)
N3 C22 C27 C28 2.1(6)
